data_2241695
loop_
_publ_author_name
'Goo, Moo-Sung'
'Park, Ki-Min'
'Kim, Hee-Joon'

_publ_section_title
;
 Crystal structure of
 {(<i>E</i>)-2-[(phenylimino)methyl]phenolato-\k^2^<i>N</i>,<i>O</i>}bis[2-(pyridin-2-yl)phenyl-\k^2^<i>C</i>^1^,<i>N</i>]iridium(III)
 dichloromethane monosolvate
;
_journal_issue 6
_journal_name_full 'Acta Crystallographica Section E'
_journal_page_first 838
_journal_page_last 840
_journal_paper_doi 10.1107/S2056989016008100
_journal_volume 72
_journal_year 2016
_chemical_formula_iupac '[Ir (C11 H8 N1)2 (C13 H10 N O)], C H2 Cl2'
_chemical_formula_moiety 'C35 H26 Ir N3 O, C H2 Cl2'
_chemical_formula_sum 'C36 H28 Cl2 Ir N3 O'
_chemical_formula_weight 781.71
_chemical_name_systematic
;{(<i>E</i>)-2-[(Phenylimino)methyl]phenolato-\k^2^<i>N</i>,<i>O</i>}bis[2-(pyridin-2-yl)phenyl-\k^2^<i>C</i>^1^,<i>N</i>]iridium(III)
dichloromethane monosolvate
;
_space_group_crystal_system triclinic
_space_group_IT_number 2
_space_group_name_Hall '-P 1'
_space_group_name_H-M_alt 'P -1'
_symmetry_space_group_name_Hall '-P 1'
_symmetry_space_group_name_H-M 'P -1'
_atom_sites_solution_hydrogens geom
_audit_creation_method SHELXL-2014/7
_cell_angle_alpha 98.2600(10)
_cell_angle_beta 114.2830(10)
_cell_angle_gamma 101.4180(10)
_cell_formula_units_Z 2
_cell_length_a 11.8318(2)
_cell_length_b 12.0638(4)
_cell_length_c 12.3169(2)
_cell_measurement_reflns_used 25306
_cell_measurement_temperature 130(2)
_cell_measurement_theta_max 28.268
_cell_measurement_theta_min 1.780
_cell_volume 1520.15(6)
_computing_cell_refinement
;
SAINT (Bruker, 2013)
;
_computing_data_collection
;
APEX2 (Bruker, 2013)
;
_computing_data_reduction
;
SAINT (Bruker, 2013)
;
_computing_molecular_graphics
;
DIAMOND (Brandenburg, 2010)
;
_computing_publication_material
;
SHELXTL (Sheldrick, 2008)
;
_computing_structure_refinement
;
SHELXL2014 (Sheldrick, 2015)
;
_computing_structure_solution
;
SHELXS97 (Sheldrick, 2008)
;
_diffrn_ambient_temperature 130(2)
_diffrn_measured_fraction_theta_full 0.999
_diffrn_measured_fraction_theta_max 0.985
_diffrn_measurement_device_type 'Bruker APEXII CCD'
_diffrn_measurement_method '\f and \w scans'
_diffrn_radiation_type MoK\a
_diffrn_radiation_wavelength 0.71073
_diffrn_reflns_av_R_equivalents 0.0195
_diffrn_reflns_limit_h_max 15
_diffrn_reflns_limit_h_min -15
_diffrn_reflns_limit_k_max 16
_diffrn_reflns_limit_k_min -16
_diffrn_reflns_limit_l_max 16
_diffrn_reflns_limit_l_min -15
_diffrn_reflns_number 25306
_diffrn_reflns_theta_full 25.242
_diffrn_reflns_theta_max 28.268
_diffrn_reflns_theta_min 1.780
_exptl_absorpt_coefficient_mu 4.602
_exptl_absorpt_correction_T_max 0.8765
_exptl_absorpt_correction_T_min 0.6143
_exptl_absorpt_correction_type multi-scan
_exptl_absorpt_process_details
;
(<i>SADABS</i>; Bruker, 2013)
;
_exptl_crystal_colour yellow
_exptl_crystal_density_diffrn 1.708
_exptl_crystal_description plate
_exptl_crystal_F_000 768
_exptl_crystal_size_max 0.150
_exptl_crystal_size_mid 0.090
_exptl_crystal_size_min 0.050
_refine_diff_density_max 1.451
_refine_diff_density_min -1.246
_refine_ls_extinction_method none
_refine_ls_goodness_of_fit_ref 1.075
_refine_ls_hydrogen_treatment constr
_refine_ls_matrix_type full
_refine_ls_number_parameters 388
_refine_ls_number_reflns 7425
_refine_ls_number_restraints 0
_refine_ls_restrained_S_all 1.075
_refine_ls_R_factor_all 0.0208
_refine_ls_R_factor_gt 0.0187
_refine_ls_shift/su_max 0.003
_refine_ls_shift/su_mean 0.000
_refine_ls_structure_factor_coef Fsqd
_refine_ls_weighting_details 'w=1/[\s^2^(Fo^2^)+(0.0286P)^2^+0.6203P] where P=(Fo^2^+2Fc^2^)/3'
_refine_ls_weighting_scheme calc
_refine_ls_wR_factor_gt 0.0465
_refine_ls_wR_factor_ref 0.0470
_reflns_number_gt 6973
_reflns_number_total 7425
_reflns_threshold_expression 'I > 2\s(I)'
_cod_data_source_file wm5290sup1.cif
_cod_data_source_block I
_cod_database_code 2241695
_shelx_space_group_comment
;
The symmetry employed for this shelxl refinement is uniquely defined
by the following loop, which should always be used as a source of
symmetry information in preference to the above space-group names.
They are only intended as comments.
;
_shelx_estimated_absorpt_t_min 0.545
_shelx_estimated_absorpt_t_max 0.803

loop_
_space_group_symop_operation_xyz
'x, y, z'
'-x, -y, -z'

loop_
_atom_site_type_symbol
_atom_site_label
_atom_site_fract_x
_atom_site_fract_y
_atom_site_fract_z
_atom_site_U_iso_or_equiv
_atom_site_adp_type
_atom_site_calc_flag
_atom_site_occupancy
_atom_site_disorder_assembly
_atom_site_disorder_group
Ir Ir1 0.61255(2) 0.74630(2) 0.71617(2) 0.01224(3) Uani d 1 . .
Cl Cl1 0.23841(8) 0.81561(9) 0.92075(9) 0.0577(2) Uani d 1 . .
Cl Cl2 0.13261(10) 0.57002(9) 0.79287(9) 0.0624(3) Uani d 1 . .
C C36 0.2462(3) 0.7010(3) 0.8194(3) 0.0384(7) Uani d 1 . .
H H36A 0.2294 0.7215 0.7402 0.046 Uiso calc 1 . .
H H36B 0.3341 0.6908 0.8553 0.046 Uiso calc 1 . .
O O1 0.62551(15) 0.70735(14) 0.54724(15) 0.0181(3) Uani d 1 . .
N N1 0.58415(18) 0.90242(16) 0.68412(17) 0.0112(4) Uani d 0.5 A 1
C C1A 0.58415(18) 0.90242(16) 0.68412(17) 0.0112(4) Uani d 0.5 A 2
N N2 0.62991(18) 0.59058(16) 0.75448(18) 0.0118(4) Uani d 0.5 A 1
C C2A 0.62991(18) 0.59058(16) 0.75448(18) 0.0118(4) Uani d 0.5 A 2
N N3 0.82100(18) 0.80078(16) 0.80795(17) 0.0152(4) Uani d 1 . .
C C1 0.4191(2) 0.69766(19) 0.6226(2) 0.0212(4) Uani d 0.5 A 1
N N1A 0.4191(2) 0.69766(19) 0.6226(2) 0.0212(4) Uani d 0.5 A 2
C C2 0.3326(2) 0.5863(2) 0.5879(2) 0.0195(5) Uani d 1 . .
H H2 0.3656 0.5232 0.6112 0.023 Uiso calc 1 A 1
C C3 0.1996(2) 0.5657(2) 0.5204(2) 0.0233(5) Uani d 1 . .
H H3 0.1437 0.4889 0.4971 0.028 Uiso calc 1 . .
C C4 0.1480(2) 0.6570(2) 0.4865(2) 0.0261(5) Uani d 1 . .
H H4 0.0572 0.6428 0.4407 0.031 Uiso calc 1 . .
C C5 0.2310(2) 0.7689(2) 0.5207(2) 0.0226(5) Uani d 1 . .
H H5 0.1968 0.8317 0.4986 0.027 Uiso calc 1 . .
C C6 0.3646(2) 0.78903(19) 0.5875(2) 0.0169(4) Uani d 1 . .
C C7 0.4586(2) 0.90398(19) 0.6250(2) 0.0162(4) Uani d 1 . .
C C8 0.4294(2) 1.0079(2) 0.6042(2) 0.0209(5) Uani d 1 . .
H H8 0.3417 1.0088 0.5654 0.025 Uiso calc 1 . .
C C9 0.5277(2) 1.1096(2) 0.6400(2) 0.0230(5) Uani d 1 . .
H H9 0.5087 1.1804 0.6249 0.028 Uiso calc 1 . .
C C10 0.6555(2) 1.1059(2) 0.6987(2) 0.0216(5) Uani d 1 . .
H H10 0.7250 1.1744 0.7240 0.026 Uiso calc 1 . .
C C11 0.6799(2) 1.00236(19) 0.7197(2) 0.0186(4) Uani d 1 . .
H H11 0.7671 1.0009 0.7606 0.022 Uiso calc 1 A 1
C C12 0.5938(2) 0.76773(19) 0.8711(2) 0.0200(4) Uani d 0.5 A 1
N N12A 0.5938(2) 0.76773(19) 0.8711(2) 0.0200(4) Uani d 0.5 A 2
C C13 0.5758(2) 0.8649(2) 0.9321(2) 0.0188(4) Uani d 1 . .
H H13 0.5702 0.9308 0.8983 0.023 Uiso calc 1 A 1
C C14 0.5659(2) 0.8671(2) 1.0412(2) 0.0217(5) Uani d 1 . .
H H14 0.5557 0.9348 1.0818 0.026 Uiso calc 1 . .
C C15 0.5709(2) 0.7710(2) 1.0910(2) 0.0239(5) Uani d 1 . .
H H15 0.5613 0.7719 1.1640 0.029 Uiso calc 1 . .
C C16 0.5899(2) 0.6735(2) 1.0337(2) 0.0217(5) Uani d 1 . .
H H16 0.5949 0.6081 1.0682 0.026 Uiso calc 1 . .
C C17 0.6018(2) 0.67162(19) 0.9253(2) 0.0166(4) Uani d 1 . .
C C18 0.6277(2) 0.57502(19) 0.8611(2) 0.0161(4) Uani d 1 . .
C C19 0.6551(2) 0.4771(2) 0.9021(2) 0.0209(5) Uani d 1 . .
H H19 0.6533 0.4661 0.9762 0.025 Uiso calc 1 . .
C C20 0.6848(3) 0.3963(2) 0.8351(2) 0.0249(5) Uani d 1 . .
H H20 0.7057 0.3305 0.8638 0.030 Uiso calc 1 . .
C C21 0.6838(3) 0.4120(2) 0.7249(2) 0.0246(5) Uani d 1 . .
H H21 0.7021 0.3564 0.6764 0.029 Uiso calc 1 . .
C C22 0.6558(2) 0.5097(2) 0.6875(2) 0.0200(5) Uani d 1 . .
H H22 0.6547 0.5205 0.6122 0.024 Uiso calc 1 A 1
C C23 0.7243(2) 0.74819(19) 0.5292(2) 0.0171(4) Uani d 1 . .
C C24 0.7062(2) 0.7315(2) 0.4058(2) 0.0219(5) Uani d 1 . .
H H24 0.6237 0.6883 0.3408 0.026 Uiso calc 1 . .
C C25 0.8046(3) 0.7758(3) 0.3775(2) 0.0288(6) Uani d 1 . .
H H25 0.7881 0.7644 0.2938 0.035 Uiso calc 1 . .
C C26 0.9283(3) 0.8375(3) 0.4708(3) 0.0322(6) Uani d 1 . .
H H26 0.9950 0.8709 0.4511 0.039 Uiso calc 1 . .
C C27 0.9517(2) 0.8488(3) 0.5906(3) 0.0283(6) Uani d 1 . .
H H27 1.0370 0.8866 0.6538 0.034 Uiso calc 1 . .
C C28 0.8532(2) 0.8061(2) 0.6238(2) 0.0198(5) Uani d 1 . .
C C29 0.8935(2) 0.8164(2) 0.7526(2) 0.0198(5) Uani d 1 . .
H H29 0.9842 0.8371 0.8037 0.024 Uiso calc 1 . .
C C30 0.8861(2) 0.7980(2) 0.9349(2) 0.0191(5) Uani d 1 . .
C C31 0.9382(2) 0.7062(2) 0.9630(2) 0.0254(5) Uani d 1 . .
H H31 0.9380 0.6505 0.9000 0.030 Uiso calc 1 . .
C C32 0.9906(3) 0.6962(3) 1.0839(3) 0.0332(6) Uani d 1 . .
H H32 1.0255 0.6332 1.1034 0.040 Uiso calc 1 . .
C C33 0.9920(3) 0.7784(3) 1.1760(3) 0.0371(7) Uani d 1 . .
H H33 1.0267 0.7710 1.2583 0.044 Uiso calc 1 . .
C C34 0.9430(3) 0.8704(3) 1.1480(2) 0.0330(6) Uani d 1 . .
H H34 0.9460 0.9274 1.2118 0.040 Uiso calc 1 . .
C C35 0.8889(2) 0.8813(2) 1.0276(2) 0.0247(5) Uani d 1 . .
H H35 0.8545 0.9448 1.0088 0.030 Uiso calc 1 . .

loop_
_atom_site_aniso_label
_atom_site_aniso_U_11
_atom_site_aniso_U_22
_atom_site_aniso_U_33
_atom_site_aniso_U_12
_atom_site_aniso_U_13
_atom_site_aniso_U_23
Ir1 0.01277(5) 0.01203(5) 0.01265(5) 0.00444(3) 0.00584(3) 0.00369(3)
Cl1 0.0270(4) 0.0682(6) 0.0609(6) 0.0188(4) 0.0103(4) -0.0109(5)
Cl2 0.0591(6) 0.0585(6) 0.0485(5) -0.0171(4) 0.0221(4) 0.0061(4)
C36 0.0333(15) 0.0408(17) 0.0376(17) 0.0026(13) 0.0178(13) 0.0052(13)
O1 0.0181(8) 0.0205(8) 0.0157(8) 0.0045(6) 0.0083(6) 0.0042(6)
N1 0.0127(9) 0.0112(8) 0.0112(9) 0.0054(7) 0.0055(7) 0.0039(7)
C1A 0.0127(9) 0.0112(8) 0.0112(9) 0.0054(7) 0.0055(7) 0.0039(7)
N2 0.0122(9) 0.0102(8) 0.0125(9) 0.0036(7) 0.0051(7) 0.0022(7)
C2A 0.0122(9) 0.0102(8) 0.0125(9) 0.0036(7) 0.0051(7) 0.0022(7)
N3 0.0155(9) 0.0155(9) 0.0145(9) 0.0056(7) 0.0059(7) 0.0044(7)
C1 0.0213(11) 0.0236(11) 0.0182(11) 0.0057(9) 0.0093(9) 0.0040(9)
N1A 0.0213(11) 0.0236(11) 0.0182(11) 0.0057(9) 0.0093(9) 0.0040(9)
C2 0.0213(11) 0.0186(11) 0.0177(11) 0.0043(9) 0.0091(9) 0.0032(9)
C3 0.0194(11) 0.0223(12) 0.0234(12) -0.0007(9) 0.0093(10) 0.0028(10)
C4 0.0157(11) 0.0313(13) 0.0243(13) 0.0025(10) 0.0050(10) 0.0053(11)
C5 0.0163(11) 0.0250(12) 0.0244(12) 0.0076(9) 0.0063(10) 0.0067(10)
C6 0.0164(10) 0.0176(11) 0.0158(11) 0.0044(8) 0.0067(9) 0.0038(9)
C7 0.0162(10) 0.0181(11) 0.0152(10) 0.0060(8) 0.0072(9) 0.0047(8)
C8 0.0196(11) 0.0219(11) 0.0219(12) 0.0107(9) 0.0075(9) 0.0066(9)
C9 0.0267(12) 0.0161(11) 0.0283(13) 0.0093(9) 0.0125(11) 0.0076(10)
C10 0.0211(11) 0.0160(11) 0.0260(13) 0.0043(9) 0.0097(10) 0.0048(9)
C11 0.0161(10) 0.0172(11) 0.0211(11) 0.0041(8) 0.0074(9) 0.0048(9)
C12 0.0166(10) 0.0215(10) 0.0196(11) 0.0051(8) 0.0065(8) 0.0039(9)
N12A 0.0166(10) 0.0215(10) 0.0196(11) 0.0051(8) 0.0065(8) 0.0039(9)
C13 0.0197(11) 0.0191(11) 0.0207(11) 0.0089(9) 0.0102(9) 0.0064(9)
C14 0.0207(11) 0.0263(12) 0.0196(12) 0.0111(10) 0.0099(9) 0.0016(10)
C15 0.0241(12) 0.0348(14) 0.0159(11) 0.0102(10) 0.0110(10) 0.0066(10)
C16 0.0236(12) 0.0253(12) 0.0195(12) 0.0084(10) 0.0111(10) 0.0093(10)
C17 0.0146(10) 0.0182(10) 0.0173(11) 0.0052(8) 0.0070(9) 0.0051(9)
C18 0.0142(10) 0.0156(10) 0.0160(10) 0.0018(8) 0.0060(8) 0.0031(8)
C19 0.0251(12) 0.0196(11) 0.0211(12) 0.0073(9) 0.0117(10) 0.0089(9)
C20 0.0324(13) 0.0169(11) 0.0293(13) 0.0111(10) 0.0144(11) 0.0103(10)
C21 0.0315(13) 0.0180(11) 0.0278(13) 0.0105(10) 0.0159(11) 0.0038(10)
C22 0.0244(12) 0.0170(11) 0.0207(12) 0.0071(9) 0.0120(10) 0.0036(9)
C23 0.0203(11) 0.0186(10) 0.0182(11) 0.0101(9) 0.0105(9) 0.0092(9)
C24 0.0233(12) 0.0289(13) 0.0171(11) 0.0125(10) 0.0096(10) 0.0083(10)
C25 0.0305(14) 0.0472(16) 0.0221(13) 0.0193(12) 0.0182(11) 0.0163(12)
C26 0.0246(13) 0.0537(18) 0.0297(14) 0.0149(12) 0.0188(12) 0.0184(13)
C27 0.0192(12) 0.0420(15) 0.0271(13) 0.0104(11) 0.0121(10) 0.0112(12)
C28 0.0200(11) 0.0230(11) 0.0206(12) 0.0100(9) 0.0108(9) 0.0072(9)
C29 0.0165(11) 0.0215(11) 0.0205(12) 0.0071(9) 0.0066(9) 0.0061(9)
C30 0.0115(10) 0.0251(12) 0.0175(11) 0.0021(9) 0.0047(9) 0.0065(9)
C31 0.0187(11) 0.0314(13) 0.0266(13) 0.0089(10) 0.0085(10) 0.0115(11)
C32 0.0225(13) 0.0471(17) 0.0296(15) 0.0105(12) 0.0069(11) 0.0234(13)
C33 0.0225(13) 0.061(2) 0.0204(13) 0.0014(13) 0.0053(11) 0.0167(13)
C34 0.0240(13) 0.0474(17) 0.0177(12) -0.0006(12) 0.0083(10) -0.0019(12)
C35 0.0202(12) 0.0308(13) 0.0193(12) 0.0033(10) 0.0086(10) 0.0025(10)

loop_
_atom_type_symbol
_atom_type_description
_atom_type_scat_dispersion_real
_atom_type_scat_dispersion_imag
_atom_type_scat_source
C C 0.0033 0.0016 'International Tables Vol C Tables 4.2.6.8 and 6.1.1.4'
H H 0.0000 0.0000 'International Tables Vol C Tables 4.2.6.8 and 6.1.1.4'
N N 0.0061 0.0033 'International Tables Vol C Tables 4.2.6.8 and 6.1.1.4'
O O 0.0106 0.0060 'International Tables Vol C Tables 4.2.6.8 and 6.1.1.4'
Cl Cl 0.1484 0.1585 'International Tables Vol C Tables 4.2.6.8 and 6.1.1.4'
Ir Ir -1.4442 7.9887 'International Tables Vol C Tables 4.2.6.8 and 6.1.1.4'

loop_
_geom_angle_atom_site_label_1
_geom_angle_atom_site_label_2
_geom_angle_atom_site_label_3
_geom_angle
_geom_angle_publ_flag
N12A Ir1 N1A 87.97(9) ?
C12 Ir1 C1 87.97(9) y
C12 Ir1 N2 80.69(8) y
C1 Ir1 N2 96.62(8) y
N12A Ir1 C2A 80.69(8) ?
N1A Ir1 C2A 96.62(8) ?
C12 Ir1 N1 95.15(8) y
C1 Ir1 N1 80.42(8) y
N2 Ir1 N1 175.02(7) y
N12A Ir1 C1A 95.15(8) ?
N1A Ir1 C1A 80.42(8) ?
C2A Ir1 C1A 175.02(7) ?
N12A Ir1 O1 175.01(7) ?
C12 Ir1 O1 175.01(7) y
N1A Ir1 O1 90.14(8) ?
C1 Ir1 O1 90.14(8) y
N2 Ir1 O1 94.95(7) y
C2A Ir1 O1 94.95(7) ?
N1 Ir1 O1 89.08(7) y
C1A Ir1 O1 89.08(7) ?
N12A Ir1 N3 94.96(8) ?
C12 Ir1 N3 94.96(8) y
N1A Ir1 N3 176.86(7) ?
C1 Ir1 N3 176.86(7) y
N2 Ir1 N3 84.99(7) y
C2A Ir1 N3 84.99(7) ?
N1 Ir1 N3 98.16(7) y
C1A Ir1 N3 98.16(7) ?
O1 Ir1 N3 87.04(7) y
Cl2 C36 Cl1 110.91(17) ?
Cl2 C36 H36A 109.5 ?
Cl1 C36 H36A 109.5 ?
Cl2 C36 H36B 109.5 ?
Cl1 C36 H36B 109.5 ?
H36A C36 H36B 108.0 ?
C23 O1 Ir1 126.57(15) ?
C11 N1 C7 119.07(19) ?
C11 N1 Ir1 124.65(15) ?
C7 N1 Ir1 116.26(15) ?
C11 C1A C7 119.07(19) ?
C11 C1A Ir1 124.65(15) ?
C7 C1A Ir1 116.26(15) ?
C22 N2 C18 119.81(19) ?
C22 N2 Ir1 123.55(16) ?
C18 N2 Ir1 116.30(15) ?
C22 C2A C18 119.81(19) ?
C22 C2A Ir1 123.55(16) ?
C18 C2A Ir1 116.30(15) ?
C29 N3 C30 115.83(19) ?
C29 N3 Ir1 124.64(16) ?
C30 N3 Ir1 118.36(14) ?
C2 C1 C6 116.8(2) ?
C2 C1 Ir1 128.52(17) ?
C6 C1 Ir1 114.69(16) ?
C2 N1A C6 116.8(2) ?
C2 N1A Ir1 128.52(17) ?
C6 N1A Ir1 114.69(16) ?
C3 C2 C1 121.8(2) ?
C3 C2 N1A 121.8(2) ?
C3 C2 H2 119.1 ?
C1 C2 H2 119.1 ?
C2 C3 C4 120.5(2) ?
C2 C3 H3 119.8 ?
C4 C3 H3 119.8 ?
C5 C4 C3 119.3(2) ?
C5 C4 H4 120.4 ?
C3 C4 H4 120.4 ?
C4 C5 C6 120.1(2) ?
C4 C5 H5 119.9 ?
C6 C5 H5 119.9 ?
C5 C6 C1 121.6(2) ?
C5 C6 N1A 121.6(2) ?
C5 C6 C7 123.4(2) ?
C1 C6 C7 115.01(19) ?
N1A C6 C7 115.01(19) ?
C1A C7 C8 120.4(2) ?
N1 C7 C8 120.4(2) ?
C1A C7 C6 113.51(19) ?
N1 C7 C6 113.51(19) ?
C8 C7 C6 126.0(2) ?
C9 C8 C7 120.2(2) ?
C9 C8 H8 119.9 ?
C7 C8 H8 119.9 ?
C8 C9 C10 118.5(2) ?
C8 C9 H9 120.7 ?
C10 C9 H9 120.7 ?
C11 C10 C9 119.4(2) ?
C11 C10 H10 120.3 ?
C9 C10 H10 120.3 ?
C1A C11 C10 122.4(2) ?
N1 C11 C10 122.4(2) ?
N1 C11 H11 118.8 ?
C10 C11 H11 118.8 ?
C13 C12 C17 117.2(2) ?
C13 C12 Ir1 128.28(17) ?
C17 C12 Ir1 114.53(16) ?
C13 N12A C17 117.2(2) ?
C13 N12A Ir1 128.28(17) ?
C17 N12A Ir1 114.53(16) ?
C14 C13 C12 121.5(2) ?
C14 C13 N12A 121.5(2) ?
C14 C13 H13 119.3 ?
C12 C13 H13 119.3 ?
C15 C14 C13 120.4(2) ?
C15 C14 H14 119.8 ?
C13 C14 H14 119.8 ?
C14 C15 C16 119.7(2) ?
C14 C15 H15 120.2 ?
C16 C15 H15 120.2 ?
C15 C16 C17 120.1(2) ?
C15 C16 H16 120.0 ?
C17 C16 H16 120.0 ?
C16 C17 C12 121.2(2) ?
C16 C17 N12A 121.2(2) ?
C16 C17 C18 124.0(2) ?
C12 C17 C18 114.8(2) ?
N12A C17 C18 114.8(2) ?
C2A C18 C19 119.9(2) ?
N2 C18 C19 119.9(2) ?
C2A C18 C17 113.50(19) ?
N2 C18 C17 113.50(19) ?
C19 C18 C17 126.5(2) ?
C20 C19 C18 120.1(2) ?
C20 C19 H19 120.0 ?
C18 C19 H19 120.0 ?
C19 C20 C21 119.3(2) ?
C19 C20 H20 120.3 ?
C21 C20 H20 120.3 ?
C22 C21 C20 118.7(2) ?
C22 C21 H21 120.6 ?
C20 C21 H21 120.6 ?
C2A C22 C21 122.1(2) ?
N2 C22 C21 122.1(2) ?
N2 C22 H22 119.0 ?
C21 C22 H22 119.0 ?
O1 C23 C24 118.1(2) ?
O1 C23 C28 125.5(2) ?
C24 C23 C28 116.4(2) ?
C25 C24 C23 122.2(2) ?
C25 C24 H24 118.9 ?
C23 C24 H24 118.9 ?
C24 C25 C26 120.7(2) ?
C24 C25 H25 119.7 ?
C26 C25 H25 119.7 ?
C27 C26 C25 118.9(2) ?
C27 C26 H26 120.6 ?
C25 C26 H26 120.6 ?
C26 C27 C28 122.3(2) ?
C26 C27 H27 118.9 ?
C28 C27 H27 118.9 ?
C27 C28 C23 119.4(2) ?
C27 C28 C29 116.2(2) ?
C23 C28 C29 124.2(2) ?
N3 C29 C28 127.8(2) ?
N3 C29 H29 116.1 ?
C28 C29 H29 116.1 ?
C31 C30 C35 120.3(2) ?
C31 C30 N3 119.0(2) ?
C35 C30 N3 120.6(2) ?
C30 C31 C32 119.7(3) ?
C30 C31 H31 120.2 ?
C32 C31 H31 120.2 ?
C33 C32 C31 120.1(3) ?
C33 C32 H32 120.0 ?
C31 C32 H32 120.0 ?
C34 C33 C32 119.9(3) ?
C34 C33 H33 120.0 ?
C32 C33 H33 120.0 ?
C33 C34 C35 120.9(3) ?
C33 C34 H34 119.5 ?
C35 C34 H34 119.5 ?
C34 C35 C30 119.1(2) ?
C34 C35 H35 120.4 ?
C30 C35 H35 120.4 ?

loop_
_geom_bond_atom_site_label_1
_geom_bond_atom_site_label_2
_geom_bond_distance
_geom_bond_publ_flag
Ir1 N12A 1.997(2) ?
Ir1 C12 1.997(2) y
Ir1 N1A 2.004(2) ?
Ir1 C1 2.004(2) y
Ir1 N2 2.0302(18) y
Ir1 C2A 2.0302(18) ?
Ir1 N1 2.0424(18) y
Ir1 C1A 2.0424(18) ?
Ir1 O1 2.1409(16) y
Ir1 N3 2.1551(19) y
Cl1 C36 1.769(3) ?
Cl2 C36 1.749(3) ?
C36 H36A 0.9900 ?
C36 H36B 0.9900 ?
O1 C23 1.295(3) ?
N1 C11 1.352(3) ?
N1 C7 1.365(3) ?
C1A C11 1.352(3) ?
C1A C7 1.365(3) ?
N2 C22 1.350(3) ?
N2 C18 1.363(3) ?
C2A C22 1.350(3) ?
C2A C18 1.363(3) ?
N3 C29 1.300(3) ?
N3 C30 1.440(3) ?
C1 C2 1.403(3) ?
C1 C6 1.417(3) ?
N1A C2 1.403(3) ?
N1A C6 1.417(3) ?
C2 C3 1.392(3) ?
C2 H2 0.9500 ?
C3 C4 1.396(4) ?
C3 H3 0.9500 ?
C4 C5 1.391(4) ?
C4 H4 0.9500 ?
C5 C6 1.398(3) ?
C5 H5 0.9500 ?
C6 C7 1.468(3) ?
C7 C8 1.395(3) ?
C8 C9 1.382(3) ?
C8 H8 0.9500 ?
C9 C10 1.395(3) ?
C9 H9 0.9500 ?
C10 C11 1.372(3) ?
C10 H10 0.9500 ?
C11 H11 0.9500 ?
C12 C13 1.400(3) ?
C12 C17 1.418(3) ?
N12A C13 1.400(3) ?
N12A C17 1.418(3) ?
C13 C14 1.393(3) ?
C13 H13 0.9500 ?
C14 C15 1.388(4) ?
C14 H14 0.9500 ?
C15 C16 1.389(4) ?
C15 H15 0.9500 ?
C16 C17 1.396(3) ?
C16 H16 0.9500 ?
C17 C18 1.467(3) ?
C18 C19 1.394(3) ?
C19 C20 1.377(3) ?
C19 H19 0.9500 ?
C20 C21 1.394(4) ?
C20 H20 0.9500 ?
C21 C22 1.377(3) ?
C21 H21 0.9500 ?
C22 H22 0.9500 ?
C23 C24 1.422(3) ?
C23 C28 1.433(3) ?
C24 C25 1.380(4) ?
C24 H24 0.9500 ?
C25 C26 1.399(4) ?
C25 H25 0.9500 ?
C26 C27 1.365(4) ?
C26 H26 0.9500 ?
C27 C28 1.416(3) ?
C27 H27 0.9500 ?
C28 C29 1.435(3) ?
C29 H29 0.9500 ?
C30 C31 1.390(3) ?
C30 C35 1.393(3) ?
C31 C32 1.392(4) ?
C31 H31 0.9500 ?
C32 C33 1.387(5) ?
C32 H32 0.9500 ?
C33 C34 1.374(4) ?
C33 H33 0.9500 ?
C34 C35 1.391(4) ?
C34 H34 0.9500 ?
C35 H35 0.9500 ?

loop_
_geom_hbond_atom_site_label_D
_geom_hbond_atom_site_label_H
_geom_hbond_atom_site_label_A
_geom_hbond_site_symmetry_A
_geom_hbond_distance_DH
_geom_hbond_distance_HA
_geom_hbond_distance_DA
_geom_hbond_angle_DHA
_geom_hbond_publ_flag
C22 H22 O1 . 0.95 2.54 3.132(3) 120.8 y
C21 H21 Cg2 2_666 0.95 2.90 3.658(3) 138 y
C36 H36A Cg2 . 0.99 2.62 3.444(4) 140 y
C36 H36B Cg3 . 0.99 2.59 3.498(4) 153 y

loop_
_geom_torsion_atom_site_label_1
_geom_torsion_atom_site_label_2
_geom_torsion_atom_site_label_3
_geom_torsion_atom_site_label_4
_geom_torsion
C6 C1 C2 C3 1.1(3)
Ir1 C1 C2 C3 -178.72(18)
C6 N1A C2 C3 1.1(3)
Ir1 N1A C2 C3 -178.72(18)
C1 C2 C3 C4 -1.1(4)
N1A C2 C3 C4 -1.1(4)
C2 C3 C4 C5 0.2(4)
C3 C4 C5 C6 0.4(4)
C4 C5 C6 C1 -0.3(4)
C4 C5 C6 N1A -0.3(4)
C4 C5 C6 C7 178.8(2)
C2 C1 C6 C5 -0.5(3)
Ir1 C1 C6 C5 179.43(18)
C2 C1 C6 C7 -179.7(2)
Ir1 C1 C6 C7 0.2(3)
C2 N1A C6 C5 -0.5(3)
Ir1 N1A C6 C5 179.43(18)
C2 N1A C6 C7 -179.7(2)
Ir1 N1A C6 C7 0.2(3)
C11 C1A C7 C8 -1.6(3)
Ir1 C1A C7 C8 176.93(17)
C11 C1A C7 C6 177.9(2)
Ir1 C1A C7 C6 -3.6(2)
C11 N1 C7 C8 -1.6(3)
Ir1 N1 C7 C8 176.93(17)
C11 N1 C7 C6 177.9(2)
Ir1 N1 C7 C6 -3.6(2)
C5 C6 C7 C1A -177.0(2)
N1A C6 C7 C1A 2.2(3)
C5 C6 C7 N1 -177.0(2)
C1 C6 C7 N1 2.2(3)
C5 C6 C7 C8 2.4(4)
C1 C6 C7 C8 -178.4(2)
N1A C6 C7 C8 -178.4(2)
C1A C7 C8 C9 2.1(4)
N1 C7 C8 C9 2.1(4)
C6 C7 C8 C9 -177.3(2)
C7 C8 C9 C10 -1.2(4)
C8 C9 C10 C11 -0.2(4)
C7 C1A C11 C10 0.2(3)
Ir1 C1A C11 C10 -178.21(18)
C7 N1 C11 C10 0.2(3)
Ir1 N1 C11 C10 -178.21(18)
C9 C10 C11 C1A 0.8(4)
C9 C10 C11 N1 0.8(4)
C17 C12 C13 C14 -0.1(3)
Ir1 C12 C13 C14 -179.18(18)
C17 N12A C13 C14 -0.1(3)
Ir1 N12A C13 C14 -179.18(18)
C12 C13 C14 C15 -1.4(4)
N12A C13 C14 C15 -1.4(4)
C13 C14 C15 C16 2.0(4)
C14 C15 C16 C17 -1.1(4)
C15 C16 C17 C12 -0.5(4)
C15 C16 C17 N12A -0.5(4)
C15 C16 C17 C18 177.2(2)
C13 C12 C17 C16 1.0(3)
Ir1 C12 C17 C16 -179.75(18)
C13 C12 C17 C18 -176.82(19)
Ir1 C12 C17 C18 2.4(2)
C13 N12A C17 C16 1.0(3)
Ir1 N12A C17 C16 -179.75(18)
C13 N12A C17 C18 -176.82(19)
Ir1 N12A C17 C18 2.4(2)
C22 C2A C18 C19 1.5(3)
Ir1 C2A C18 C19 -172.00(17)
C22 C2A C18 C17 178.4(2)
Ir1 C2A C18 C17 4.9(2)
C22 N2 C18 C19 1.5(3)
Ir1 N2 C18 C19 -172.00(17)
C22 N2 C18 C17 178.4(2)
Ir1 N2 C18 C17 4.9(2)
C16 C17 C18 C2A 177.5(2)
N12A C17 C18 C2A -4.7(3)
C16 C17 C18 N2 177.5(2)
C12 C17 C18 N2 -4.7(3)
C16 C17 C18 C19 -5.8(4)
C12 C17 C18 C19 171.9(2)
N12A C17 C18 C19 171.9(2)
C2A C18 C19 C20 0.2(4)
N2 C18 C19 C20 0.2(4)
C17 C18 C19 C20 -176.3(2)
C18 C19 C20 C21 -1.6(4)
C19 C20 C21 C22 1.4(4)
C18 C2A C22 C21 -1.7(3)
Ir1 C2A C22 C21 171.25(19)
C18 N2 C22 C21 -1.7(3)
Ir1 N2 C22 C21 171.25(19)
C20 C21 C22 C2A 0.3(4)
C20 C21 C22 N2 0.3(4)
Ir1 O1 C23 C24 -167.35(15)
Ir1 O1 C23 C28 14.9(3)
O1 C23 C24 C25 177.4(2)
C28 C23 C24 C25 -4.6(3)
C23 C24 C25 C26 1.5(4)
C24 C25 C26 C27 2.8(4)
C25 C26 C27 C28 -3.7(4)
C26 C27 C28 C23 0.5(4)
C26 C27 C28 C29 175.6(3)
O1 C23 C28 C27 -178.6(2)
C24 C23 C28 C27 3.6(3)
O1 C23 C28 C29 6.7(4)
C24 C23 C28 C29 -171.1(2)
C30 N3 C29 C28 170.2(2)
Ir1 N3 C29 C28 2.8(3)
C27 C28 C29 N3 168.6(2)
C23 C28 C29 N3 -16.6(4)
C29 N3 C30 C31 -66.6(3)
Ir1 N3 C30 C31 101.6(2)
C29 N3 C30 C35 117.9(2)
Ir1 N3 C30 C35 -73.9(2)
C35 C30 C31 C32 1.5(4)
N3 C30 C31 C32 -174.0(2)
C30 C31 C32 C33 -0.7(4)
C31 C32 C33 C34 -0.8(4)
C32 C33 C34 C35 1.5(4)
C33 C34 C35 C30 -0.6(4)
C31 C30 C35 C34 -0.9(4)
N3 C30 C35 C34 174.6(2)

_cod_database_fobs_code 2241695
